data_7053372
loop_
_publ_author_name
'Jin, Jing'
'Niu, Shuyun'
'Han, Qian'
'Chi, Yuxian'

_publ_section_title
;
 Synthesis and structure of a series of new luminescent Ag--Ln
 coordination polymers and the influence of the introduction of an Ag(i)
 ion on NIR luminescence from the Ln(iii) centre
;
_journal_issue 6
_journal_name_full 'New Journal of Chemistry'
_journal_page_first 1176
_journal_paper_doi 10.1039/b9nj00565j
_journal_volume 34
_journal_year 2010
_chemical_formula_sum 'C32 H16 Ag5 Eu O16'
_chemical_formula_weight 1347.76
_chemical_name_systematic
;
?
;
_space_group_IT_number 2
_symmetry_cell_setting triclinic
_symmetry_space_group_name_Hall '-P 1'
_symmetry_space_group_name_H-M 'P -1'
_atom_sites_solution_hydrogens geom
_atom_sites_solution_primary direct
_atom_sites_solution_secondary difmap
_audit_creation_method SHELXL-97
_cell_angle_alpha 63.4592(17)
_cell_angle_beta 81.4312(19)
_cell_angle_gamma 81.2837(17)
_cell_formula_units_Z 2
_cell_length_a 7.9028(11)
_cell_length_b 14.954(2)
_cell_length_c 15.182(2)
_cell_measurement_reflns_used 2859
_cell_measurement_temperature 293(2)
_cell_measurement_theta_max 27.737
_cell_measurement_theta_min 2.565
_cell_volume 1579.9(4)
_computing_cell_refinement 'Bruker XSCANS'
_computing_data_collection 'Bruker XSCANS'
_computing_data_reduction 'Bruker SHELXTL'
_computing_molecular_graphics 'Bruker SHELXTL'
_computing_publication_material 'Bruker SHELXTL'
_computing_structure_refinement 'SHELXL-97 (Sheldrick, 1997)'
_computing_structure_solution 'SHELXS-97 (Sheldrick, 1990)'
_diffrn_ambient_temperature 293(2)
_diffrn_measured_fraction_theta_full 0.976
_diffrn_measured_fraction_theta_max 0.976
_diffrn_measurement_device_type 'Bruker Apex2 CCD'
_diffrn_measurement_method '\w scans'
_diffrn_radiation_monochromator graphite
_diffrn_radiation_source 'fine-focus sealed tube'
_diffrn_radiation_type MoK\a
_diffrn_radiation_wavelength 0.71073
_diffrn_reflns_av_R_equivalents 0.0202
_diffrn_reflns_av_sigmaI/netI 0.0451
_diffrn_reflns_limit_h_max 9
_diffrn_reflns_limit_h_min -9
_diffrn_reflns_limit_k_max 18
_diffrn_reflns_limit_k_min -15
_diffrn_reflns_limit_l_max 18
_diffrn_reflns_limit_l_min -15
_diffrn_reflns_number 8595
_diffrn_reflns_theta_full 26.00
_diffrn_reflns_theta_max 26.00
_diffrn_reflns_theta_min 2.57
_exptl_absorpt_coefficient_mu 5.076
_exptl_absorpt_correction_T_max 0.6308
_exptl_absorpt_correction_T_min 0.6308
_exptl_absorpt_correction_type multi-scan
_exptl_absorpt_process_details sadabs
_exptl_crystal_colour yellow
_exptl_crystal_density_diffrn 2.833
_exptl_crystal_density_method 'not measured'
_exptl_crystal_description block
_exptl_crystal_F_000 1268
_exptl_crystal_size_max 0.10
_exptl_crystal_size_mid 0.10
_exptl_crystal_size_min 0.10
_refine_diff_density_max 0.907
_refine_diff_density_min -1.076
_refine_diff_density_rms 0.156
_refine_ls_extinction_method none
_refine_ls_goodness_of_fit_ref 1.031
_refine_ls_hydrogen_treatment constr
_refine_ls_matrix_type full
_refine_ls_number_parameters 487
_refine_ls_number_reflns 6078
_refine_ls_number_restraints 0
_refine_ls_restrained_S_all 1.031
_refine_ls_R_factor_all 0.0481
_refine_ls_R_factor_gt 0.0335
_refine_ls_shift/su_max 0.000
_refine_ls_shift/su_mean 0.000
_refine_ls_structure_factor_coef Fsqd
_refine_ls_weighting_details 'calc w=1/[\s^2^(Fo^2^)+(0.0289P)^2^+0.0000P] where P=(Fo^2^+2Fc^2^)/3'
_refine_ls_weighting_scheme calc
_refine_ls_wR_factor_gt 0.0670
_refine_ls_wR_factor_ref 0.0724
_reflns_number_gt 4714
_reflns_number_total 6078
_reflns_threshold_expression >2sigma(I)
_cod_data_source_file b9nj00565j.txt
_cod_data_source_block aa
_cod_depositor_comments
;
The following automatic conversions were performed:

'_symmetry_cell_setting' value 'Triclinic' changed to 'triclinic'
according to /home/saulius/struct/CIF-dictionaries/cif_core.dic
dictionary named 'cif_core.dic' version 2.4.2 from 2011-04-26.

Automatic conversion script
Id: cif_fix_values 1891 2012-01-12 08:04:46Z andrius 
;
_cod_original_cell_volume 1579.8(4)
_cod_original_sg_symbol_H-M P-1
_cod_database_code 7053372

loop_
_symmetry_equiv_pos_as_xyz
'x, y, z'
'-x, -y, -z'

loop_
_atom_site_label
_atom_site_type_symbol
_atom_site_fract_x
_atom_site_fract_y
_atom_site_fract_z
_atom_site_U_iso_or_equiv
_atom_site_adp_type
_atom_site_occupancy
_atom_site_symmetry_multiplicity
_atom_site_calc_flag
_atom_site_refinement_flags
Eu1 Eu 0.35555(3) 0.25131(2) 0.25159(2) 0.01550(8) Uani 1 1 d .
Ag1 Ag 0.12553(6) 0.08966(3) 0.49158(3) 0.02978(12) Uani 1 1 d .
Ag2 Ag 0.17520(7) 0.40995(3) 0.00756(3) 0.03120(13) Uani 1 1 d .
Ag3 Ag -0.21533(7) 0.33114(4) 0.01772(4) 0.04199(15) Uani 1 1 d .
Ag4 Ag -0.30890(7) 0.17086(4) 0.48669(4) 0.04071(15) Uani 1 1 d .
Ag5 Ag -0.14562(6) 0.25177(4) 0.25233(4) 0.04038(15) Uani 1 1 d .
O1 O 0.0989(6) 0.2568(3) 0.0346(3) 0.0361(11) Uani 1 1 d .
O2 O 0.3228(5) 0.2148(3) 0.1212(3) 0.0253(9) Uani 1 1 d .
O3 O 0.1446(5) -0.0151(3) 0.4030(3) 0.0273(10) Uani 1 1 d .
O4 O 0.1203(5) 0.1448(3) 0.2950(3) 0.0203(9) Uani 1 1 d .
O5 O -0.0316(5) 0.2412(3) 0.4643(3) 0.0381(11) Uani 1 1 d .
O6 O 0.2174(5) 0.2884(3) 0.3798(3) 0.0241(9) Uani 1 1 d .
O7 O 0.0841(5) 0.5166(3) 0.0955(3) 0.0274(10) Uani 1 1 d .
O8 O 0.0863(5) 0.3562(3) 0.2031(3) 0.0203(9) Uani 1 1 d .
O9 O 0.5575(6) 0.3374(3) 0.4415(3) 0.0332(11) Uani 1 1 d .
O10 O 0.5726(5) 0.3061(3) 0.3105(3) 0.0211(9) Uani 1 1 d .
O11 O 0.7127(5) 0.4398(3) 0.0983(3) 0.0311(10) Uani 1 1 d .
O12 O 0.4431(5) 0.4013(3) 0.1236(3) 0.0241(9) Uani 1 1 d .
O13 O 0.7337(5) 0.0629(3) 0.4052(3) 0.0297(10) Uani 1 1 d .
O14 O 0.4559(5) 0.1025(3) 0.3811(3) 0.0232(9) Uani 1 1 d .
O15 O 0.6396(5) 0.1977(3) 0.1956(3) 0.0193(8) Uani 1 1 d .
O16 O 0.7251(6) 0.1662(3) 0.0648(3) 0.0335(11) Uani 1 1 d .
C1 C 0.1962(8) 0.1927(4) 0.0955(4) 0.0227(13) Uani 1 1 d .
C2 C 0.1630(7) 0.0845(4) 0.1342(4) 0.0215(13) Uani 1 1 d .
C3 C 0.1633(8) 0.0480(5) 0.0650(5) 0.0324(15) Uani 1 1 d .
H3A H 0.1804 0.0908 -0.0020 0.039 Uiso 1 1 calc R
C4 C 0.1385(9) -0.0511(5) 0.0941(5) 0.0383(17) Uani 1 1 d .
H4A H 0.1410 -0.0749 0.0468 0.046 Uiso 1 1 calc R
C5 C 0.1102(9) -0.1147(5) 0.1926(5) 0.0354(16) Uani 1 1 d .
H5A H 0.0921 -0.1813 0.2123 0.042 Uiso 1 1 calc R
C6 C 0.1090(8) -0.0787(4) 0.2619(5) 0.0306(15) Uani 1 1 d .
H6A H 0.0886 -0.1218 0.3286 0.037 Uiso 1 1 calc R
C7 C 0.1372(7) 0.0198(4) 0.2352(4) 0.0254(14) Uani 1 1 d .
C8 C 0.1345(7) 0.0509(4) 0.3162(4) 0.0217(13) Uani 1 1 d .
C9 C 0.0608(8) 0.3072(4) 0.4036(4) 0.0224(13) Uani 1 1 d .
C10 C -0.0160(7) 0.4147(4) 0.3631(4) 0.0230(13) Uani 1 1 d .
C11 C -0.0965(8) 0.4488(5) 0.4320(5) 0.0348(16) Uani 1 1 d .
H11A H -0.1103 0.4039 0.4985 0.042 Uiso 1 1 calc R
C12 C -0.1558(10) 0.5487(5) 0.4025(5) 0.0442(19) Uani 1 1 d .
H12A H -0.2065 0.5714 0.4492 0.053 Uiso 1 1 calc R
C13 C -0.1397(9) 0.6150(5) 0.3036(5) 0.0414(18) Uani 1 1 d .
H13A H -0.1787 0.6824 0.2840 0.050 Uiso 1 1 calc R
C14 C -0.0674(9) 0.5827(4) 0.2342(5) 0.0351(16) Uani 1 1 d .
H14A H -0.0596 0.6279 0.1677 0.042 Uiso 1 1 calc R
C15 C -0.0050(7) 0.4820(4) 0.2626(4) 0.0244(13) Uani 1 1 d .
C16 C 0.0598(7) 0.4501(4) 0.1822(4) 0.0213(13) Uani 1 1 d .
C17 C 0.5412(7) 0.3652(4) 0.3532(5) 0.0242(14) Uani 1 1 d .
C18 C 0.4911(8) 0.4745(4) 0.2887(4) 0.0242(13) Uani 1 1 d .
C19 C 0.4338(8) 0.5401(5) 0.3307(5) 0.0337(16) Uani 1 1 d .
H19A H 0.4255 0.5158 0.3991 0.040 Uiso 1 1 calc R
C20 C 0.3887(9) 0.6410(5) 0.2737(5) 0.0417(18) Uani 1 1 d .
H20A H 0.3446 0.6835 0.3032 0.050 Uiso 1 1 calc R
C21 C 0.4109(9) 0.6774(5) 0.1714(5) 0.0427(18) Uani 1 1 d .
H21A H 0.3851 0.7455 0.1321 0.051 Uiso 1 1 calc R
C22 C 0.4697(8) 0.6148(5) 0.1276(5) 0.0330(16) Uani 1 1 d .
H22A H 0.4861 0.6410 0.0590 0.040 Uiso 1 1 calc R
C23 C 0.5059(7) 0.5111(4) 0.1853(4) 0.0208(13) Uani 1 1 d .
C24 C 0.5592(7) 0.4449(4) 0.1330(4) 0.0198(13) Uani 1 1 d .
C25 C 0.6686(7) 0.1392(4) 0.1515(4) 0.0224(13) Uani 1 1 d .
C26 C 0.6320(7) 0.0314(4) 0.2147(4) 0.0235(13) Uani 1 1 d .
C27 C 0.6233(8) -0.0306(5) 0.1708(5) 0.0324(15) Uani 1 1 d .
H27A H 0.6316 -0.0043 0.1022 0.039 Uiso 1 1 calc R
C28 C 0.6026(9) -0.1314(5) 0.2273(5) 0.0401(18) Uani 1 1 d .
H28A H 0.5941 -0.1721 0.1967 0.048 Uiso 1 1 calc R
C29 C 0.5944(9) -0.1715(5) 0.3291(5) 0.0407(18) Uani 1 1 d .
H29A H 0.5831 -0.2395 0.3671 0.049 Uiso 1 1 calc R
C30 C 0.6032(8) -0.1106(4) 0.3741(5) 0.0283(14) Uani 1 1 d .
H30A H 0.6014 -0.1387 0.4425 0.034 Uiso 1 1 calc R
C31 C 0.6147(7) -0.0073(4) 0.3191(4) 0.0219(13) Uani 1 1 d .
C32 C 0.6028(7) 0.0586(4) 0.3707(4) 0.0204(13) Uani 1 1 d .

loop_
_atom_site_aniso_label
_atom_site_aniso_U_11
_atom_site_aniso_U_22
_atom_site_aniso_U_33
_atom_site_aniso_U_23
_atom_site_aniso_U_13
_atom_site_aniso_U_12
Eu1 0.01206(15) 0.01361(14) 0.01813(15) -0.00440(11) -0.00282(11) -0.00011(11)
Ag1 0.0318(3) 0.0216(2) 0.0282(3) -0.0056(2) -0.0041(2) 0.0041(2)
Ag2 0.0372(3) 0.0211(2) 0.0297(3) -0.0046(2) -0.0042(2) -0.0064(2)
Ag3 0.0435(4) 0.0259(3) 0.0502(3) -0.0126(3) 0.0086(3) -0.0102(2)
Ag4 0.0421(3) 0.0277(3) 0.0505(3) -0.0141(2) -0.0184(3) 0.0064(2)
Ag5 0.0179(3) 0.0352(3) 0.0717(4) -0.0257(3) -0.0083(3) -0.0008(2)
O1 0.041(3) 0.021(2) 0.041(3) -0.004(2) -0.025(2) 0.000(2)
O2 0.024(2) 0.028(2) 0.027(2) -0.0128(19) -0.0021(18) -0.0057(18)
O3 0.028(2) 0.023(2) 0.022(2) 0.0002(18) -0.0077(18) -0.0027(18)
O4 0.015(2) 0.017(2) 0.027(2) -0.0080(17) -0.0041(17) 0.0003(16)
O5 0.028(3) 0.028(3) 0.045(3) -0.006(2) 0.011(2) -0.006(2)
O6 0.018(2) 0.026(2) 0.025(2) -0.0093(18) -0.0015(18) 0.0024(18)
O7 0.024(2) 0.021(2) 0.024(2) -0.0011(19) 0.0015(18) 0.0021(18)
O8 0.017(2) 0.015(2) 0.024(2) -0.0058(17) -0.0017(17) 0.0010(16)
O9 0.043(3) 0.029(2) 0.027(2) -0.011(2) -0.008(2) 0.001(2)
O10 0.015(2) 0.019(2) 0.032(2) -0.0126(18) -0.0081(18) 0.0012(16)
O11 0.023(2) 0.028(2) 0.038(3) -0.011(2) 0.006(2) -0.0090(19)
O12 0.021(2) 0.018(2) 0.028(2) -0.0034(18) -0.0078(18) -0.0041(17)
O13 0.028(2) 0.028(2) 0.030(2) -0.0070(19) -0.016(2) 0.0015(19)
O14 0.017(2) 0.018(2) 0.026(2) -0.0040(17) -0.0005(17) 0.0044(17)
O15 0.015(2) 0.017(2) 0.024(2) -0.0083(17) -0.0001(17) 0.0013(16)
O16 0.041(3) 0.027(2) 0.024(2) -0.004(2) 0.002(2) -0.004(2)
C1 0.028(4) 0.024(3) 0.015(3) -0.009(3) -0.001(3) 0.000(3)
C2 0.020(3) 0.018(3) 0.023(3) -0.004(2) -0.006(3) -0.002(2)
C3 0.037(4) 0.036(4) 0.023(3) -0.011(3) -0.005(3) -0.006(3)
C4 0.052(5) 0.034(4) 0.039(4) -0.024(3) -0.007(3) -0.005(3)
C5 0.048(5) 0.018(3) 0.042(4) -0.013(3) -0.006(3) -0.005(3)
C6 0.038(4) 0.021(3) 0.031(4) -0.007(3) -0.010(3) -0.005(3)
C7 0.020(3) 0.020(3) 0.035(4) -0.010(3) -0.007(3) 0.001(3)
C8 0.016(3) 0.022(3) 0.022(3) -0.004(3) -0.002(2) -0.006(2)
C9 0.024(4) 0.023(3) 0.018(3) -0.008(3) -0.003(3) 0.001(3)
C10 0.018(3) 0.025(3) 0.027(3) -0.014(3) 0.002(3) -0.001(3)
C11 0.041(4) 0.028(4) 0.029(4) -0.010(3) -0.003(3) 0.006(3)
C12 0.060(5) 0.032(4) 0.039(4) -0.019(3) 0.003(4) 0.003(4)
C13 0.054(5) 0.018(3) 0.050(5) -0.017(3) 0.000(4) 0.009(3)
C14 0.044(4) 0.018(3) 0.034(4) -0.006(3) -0.002(3) 0.007(3)
C15 0.022(3) 0.019(3) 0.027(3) -0.009(3) -0.001(3) 0.004(3)
C16 0.015(3) 0.017(3) 0.028(3) -0.005(3) -0.008(3) -0.001(2)
C17 0.013(3) 0.019(3) 0.036(4) -0.009(3) 0.001(3) -0.003(2)
C18 0.025(3) 0.015(3) 0.034(4) -0.012(3) -0.004(3) 0.001(2)
C19 0.038(4) 0.030(4) 0.032(4) -0.016(3) 0.000(3) 0.001(3)
C20 0.056(5) 0.025(4) 0.053(5) -0.026(4) -0.008(4) 0.007(3)
C21 0.048(5) 0.023(4) 0.054(5) -0.014(3) -0.008(4) 0.003(3)
C22 0.034(4) 0.025(3) 0.033(4) -0.005(3) -0.009(3) -0.002(3)
C23 0.011(3) 0.019(3) 0.032(3) -0.010(3) -0.002(2) -0.002(2)
C24 0.019(3) 0.014(3) 0.017(3) 0.002(2) -0.007(2) 0.000(2)
C25 0.016(3) 0.025(3) 0.024(3) -0.009(3) -0.002(3) -0.004(3)
C26 0.014(3) 0.019(3) 0.034(3) -0.010(3) -0.001(3) 0.002(2)
C27 0.039(4) 0.027(3) 0.036(4) -0.021(3) 0.005(3) -0.004(3)
C28 0.052(5) 0.029(4) 0.045(4) -0.024(3) 0.010(4) -0.010(3)
C29 0.047(5) 0.021(3) 0.048(5) -0.012(3) 0.001(4) 0.000(3)
C30 0.031(4) 0.017(3) 0.030(4) -0.007(3) 0.003(3) 0.002(3)
C31 0.019(3) 0.021(3) 0.024(3) -0.008(3) -0.004(3) -0.001(2)
C32 0.022(3) 0.014(3) 0.017(3) 0.001(2) -0.004(2) -0.002(2)

loop_
_atom_type_symbol
_atom_type_description
_atom_type_scat_dispersion_real
_atom_type_scat_dispersion_imag
_atom_type_scat_source
C C 0.0033 0.0016 'International Tables Vol C Tables 4.2.6.8 and 6.1.1.4'
H H 0.0000 0.0000 'International Tables Vol C Tables 4.2.6.8 and 6.1.1.4'
O O 0.0106 0.0060 'International Tables Vol C Tables 4.2.6.8 and 6.1.1.4'
Ag Ag -0.8971 1.1015 'International Tables Vol C Tables 4.2.6.8 and 6.1.1.4'
Eu Eu -0.1578 3.6682 'International Tables Vol C Tables 4.2.6.8 and 6.1.1.4'

loop_
_geom_angle_atom_site_label_1
_geom_angle_atom_site_label_2
_geom_angle_atom_site_label_3
_geom_angle
_geom_angle_site_symmetry_1
_geom_angle_site_symmetry_3
O6 Eu1 O2 146.24(13) . .
O6 Eu1 O12 107.32(14) . .
O2 Eu1 O12 83.05(13) . .
O6 Eu1 O14 83.43(13) . .
O2 Eu1 O14 107.95(14) . .
O12 Eu1 O14 142.80(14) . .
O6 Eu1 O15 140.13(13) . .
O2 Eu1 O15 72.85(13) . .
O12 Eu1 O15 77.87(13) . .
O14 Eu1 O15 72.18(13) . .
O6 Eu1 O10 73.48(13) . .
O2 Eu1 O10 139.36(13) . .
O12 Eu1 O10 72.27(13) . .
O14 Eu1 O10 77.31(13) . .
O15 Eu1 O10 70.74(12) . .
O6 Eu1 O8 69.35(13) . .
O2 Eu1 O8 82.81(13) . .
O12 Eu1 O8 76.20(13) . .
O14 Eu1 O8 139.23(12) . .
O15 Eu1 O8 146.21(12) . .
O10 Eu1 O8 120.17(12) . .
O6 Eu1 O4 83.31(13) . .
O2 Eu1 O4 69.17(13) . .
O12 Eu1 O4 138.38(12) . .
O14 Eu1 O4 77.12(13) . .
O15 Eu1 O4 119.64(12) . .
O10 Eu1 O4 147.08(13) . .
O8 Eu1 O4 70.25(12) . .
O6 Eu1 C32 100.55(14) . .
O2 Eu1 C32 98.52(14) . .
O12 Eu1 C32 125.70(14) . .
O14 Eu1 C32 20.15(13) . .
O15 Eu1 C32 52.03(13) . .
O10 Eu1 C32 72.48(13) . .
O8 Eu1 C32 158.10(13) . .
O4 Eu1 C32 89.67(13) . .
O6 Eu1 C24 99.08(14) . .
O2 Eu1 C24 99.36(14) . .
O12 Eu1 C24 19.86(13) . .
O14 Eu1 C24 125.43(14) . .
O15 Eu1 C24 72.25(13) . .
O10 Eu1 C24 52.43(13) . .
O8 Eu1 C24 89.47(13) . .
O4 Eu1 C24 157.43(13) . .
C32 Eu1 C24 111.70(14) . .
O6 Eu1 Ag1 49.35(9) . .
O2 Eu1 Ag1 113.94(9) . .
O12 Eu1 Ag1 156.28(10) . .
O14 Eu1 Ag1 50.26(9) . .
O15 Eu1 Ag1 121.85(8) . .
O10 Eu1 Ag1 100.38(9) . .
O8 Eu1 Ag1 89.16(8) . .
O4 Eu1 Ag1 46.88(9) . .
C32 Eu1 Ag1 70.22(10) . .
C24 Eu1 Ag1 146.21(10) . .
O6 Eu1 Ag2 113.72(9) . .
O2 Eu1 Ag2 48.50(10) . .
O12 Eu1 Ag2 50.66(9) . .
O14 Eu1 Ag2 156.01(10) . .
O15 Eu1 Ag2 100.14(9) . .
O10 Eu1 Ag2 122.50(9) . .
O8 Eu1 Ag2 46.25(9) . .
O4 Eu1 Ag2 87.95(9) . .
C32 Eu1 Ag2 145.09(10) . .
C24 Eu1 Ag2 70.45(10) . .
Ag1 Eu1 Ag2 128.333(15) . .
O5 Ag1 O13 151.70(15) . 2_656
O5 Ag1 O3 130.38(15) . .
O13 Ag1 O3 75.82(13) 2_656 .
O5 Ag1 O3 84.12(14) . 2_556
O13 Ag1 O3 84.39(13) 2_656 2_556
O3 Ag1 O3 92.12(13) . 2_556
O5 Ag1 Eu1 81.14(10) . .
O13 Ag1 Eu1 118.80(10) 2_656 .
O3 Ag1 Eu1 79.55(9) . .
O3 Ag1 Eu1 151.77(9) 2_556 .
O1 Ag2 O11 149.67(15) . 2_665
O1 Ag2 O7 132.05(14) . .
O11 Ag2 O7 76.75(14) 2_665 .
O1 Ag2 O7 85.08(13) . 2_565
O11 Ag2 O7 84.77(13) 2_665 2_565
O7 Ag2 O7 91.58(13) . 2_565
O1 Ag2 Eu1 81.04(10) . .
O11 Ag2 Eu1 119.53(10) 2_665 .
O7 Ag2 Eu1 78.49(9) . .
O7 Ag2 Eu1 149.91(9) 2_565 .
O16 Ag3 O11 131.76(14) 1_455 1_455
O16 Ag3 O7 152.10(14) 1_455 2_565
O11 Ag3 O7 76.11(13) 1_455 2_565
O16 Ag3 O1 85.06(14) 1_455 .
O11 Ag3 O1 110.88(14) 1_455 .
O7 Ag3 O1 82.59(13) 2_565 .
O16 Ag3 Ag5 85.58(10) 1_455 .
O11 Ag3 Ag5 59.05(10) 1_455 .
O7 Ag3 Ag5 114.20(10) 2_565 .
O1 Ag3 Ag5 72.95(10) . .
O9 Ag4 O13 132.57(13) 1_455 1_455
O9 Ag4 O3 153.13(14) 1_455 2_556
O13 Ag4 O3 74.25(13) 1_455 2_556
O9 Ag4 O5 86.84(14) 1_455 .
O13 Ag4 O5 107.38(15) 1_455 .
O3 Ag4 O5 81.79(13) 2_556 .
O9 Ag4 Ag5 86.51(10) 1_455 .
O13 Ag4 Ag5 58.94(10) 1_455 .
O3 Ag4 Ag5 111.89(10) 2_556 .
O5 Ag4 Ag5 69.95(11) . .
O15 Ag5 O8 145.24(13) 1_455 .
O15 Ag5 O4 118.04(12) 1_455 .
O8 Ag5 O4 71.45(12) . .
O15 Ag5 O10 71.41(12) 1_455 1_455
O8 Ag5 O10 120.22(12) . 1_455
O4 Ag5 O10 147.23(13) . 1_455
O15 Ag5 Ag3 54.61(9) 1_455 .
O8 Ag5 Ag3 90.64(9) . .
O4 Ag5 Ag3 112.93(9) . .
O10 Ag5 Ag3 98.11(9) 1_455 .
O15 Ag5 Ag4 97.07(9) 1_455 .
O8 Ag5 Ag4 116.41(9) . .
O4 Ag5 Ag4 93.21(9) . .
O10 Ag5 Ag4 54.02(9) 1_455 .
Ag3 Ag5 Ag4 147.73(2) . .
C1 O1 Ag2 105.6(4) . .
C1 O1 Ag3 142.0(4) . .
Ag2 O1 Ag3 89.42(14) . .
C1 O2 Eu1 132.9(4) . .
C8 O3 Ag1 100.7(4) . .
C8 O3 Ag4 145.3(4) . 2_556
Ag1 O3 Ag4 101.73(14) . 2_556
C8 O3 Ag1 119.8(4) . 2_556
Ag1 O3 Ag1 87.88(13) . 2_556
Ag4 O3 Ag1 87.13(12) 2_556 2_556
C8 O4 Ag5 123.0(3) . .
C8 O4 Eu1 126.8(3) . .
Ag5 O4 Eu1 108.58(14) . .
C9 O5 Ag1 105.9(4) . .
C9 O5 Ag4 142.8(4) . .
Ag1 O5 Ag4 92.54(15) . .
C9 O6 Eu1 132.2(4) . .
C16 O7 Ag3 148.4(4) . 2_565
C16 O7 Ag2 100.0(4) . .
Ag3 O7 Ag2 100.72(14) 2_565 .
C16 O7 Ag2 117.7(3) . 2_565
Ag3 O7 Ag2 86.53(12) 2_565 2_565
Ag2 O7 Ag2 88.42(13) . 2_565
C16 O8 Ag5 121.9(3) . .
C16 O8 Eu1 125.5(3) . .
Ag5 O8 Eu1 109.61(14) . .
C17 O9 Ag4 101.4(4) . 1_655
C17 O10 Ag5 126.2(3) . 1_655
C17 O10 Eu1 125.0(3) . .
Ag5 O10 Eu1 108.21(14) 1_655 .
C24 O11 Ag2 117.0(4) . 2_665
C24 O11 Ag3 115.8(4) . 1_655
Ag2 O11 Ag3 106.35(16) 2_665 1_655
C24 O12 Eu1 121.1(3) . .
C32 O13 Ag1 116.8(4) . 2_656
C32 O13 Ag4 114.3(4) . 1_655
Ag1 O13 Ag4 108.05(15) 2_656 1_655
C32 O14 Eu1 120.5(3) . .
C25 O15 Ag5 125.6(3) . 1_655
C25 O15 Eu1 124.3(3) . .
Ag5 O15 Eu1 109.64(14) 1_655 .
C25 O16 Ag3 102.6(4) . 1_655
O1 C1 O2 123.0(5) . .
O1 C1 C2 116.9(5) . .
O2 C1 C2 120.0(5) . .
C3 C2 C7 119.5(5) . .
C3 C2 C1 117.0(5) . .
C7 C2 C1 123.5(5) . .
C4 C3 C2 120.8(6) . .
C4 C3 H3A 119.6 . .
C2 C3 H3A 119.6 . .
C5 C4 C3 120.3(6) . .
C5 C4 H4A 119.9 . .
C3 C4 H4A 119.9 . .
C4 C5 C6 119.2(6) . .
C4 C5 H5A 120.4 . .
C6 C5 H5A 120.4 . .
C5 C6 C7 121.9(6) . .
C5 C6 H6A 119.0 . .
C7 C6 H6A 119.0 . .
C6 C7 C2 118.3(6) . .
C6 C7 C8 117.6(5) . .
C2 C7 C8 124.1(5) . .
O3 C8 O4 121.7(5) . .
O3 C8 C7 119.2(5) . .
O4 C8 C7 119.1(5) . .
O5 C9 O6 123.0(5) . .
O5 C9 C10 117.9(5) . .
O6 C9 C10 118.9(5) . .
C11 C10 C15 119.0(6) . .
C11 C10 C9 116.5(5) . .
C15 C10 C9 124.4(5) . .
C12 C11 C10 120.6(6) . .
C12 C11 H11A 119.7 . .
C10 C11 H11A 119.7 . .
C13 C12 C11 119.8(6) . .
C13 C12 H12A 120.1 . .
C11 C12 H12A 120.1 . .
C14 C13 C12 120.8(6) . .
C14 C13 H13A 119.6 . .
C12 C13 H13A 119.6 . .
C13 C14 C15 120.3(6) . .
C13 C14 H14A 119.8 . .
C15 C14 H14A 119.8 . .
C14 C15 C10 119.4(6) . .
C14 C15 C16 117.5(5) . .
C10 C15 C16 123.0(5) . .
O7 C16 O8 121.8(5) . .
O7 C16 C15 118.6(5) . .
O8 C16 C15 119.6(5) . .
O9 C17 O10 123.4(5) . .
O9 C17 C18 119.7(5) . .
O10 C17 C18 116.8(5) . .
C19 C18 C23 119.3(5) . .
C19 C18 C17 120.3(6) . .
C23 C18 C17 120.4(5) . .
C18 C19 C20 121.8(6) . .
C18 C19 H19A 119.1 . .
C20 C19 H19A 119.1 . .
C19 C20 C21 118.4(6) . .
C19 C20 H20A 120.8 . .
C21 C20 H20A 120.8 . .
C22 C21 C20 121.1(6) . .
C22 C21 H21A 119.4 . .
C20 C21 H21A 119.4 . .
C21 C22 C23 120.6(6) . .
C21 C22 H22A 119.7 . .
C23 C22 H22A 119.7 . .
C18 C23 C22 118.5(5) . .
C18 C23 C24 123.3(5) . .
C22 C23 C24 118.2(5) . .
O11 C24 O12 124.4(6) . .
O11 C24 C23 118.5(5) . .
O12 C24 C23 117.0(5) . .
O11 C24 Eu1 122.2(4) . .
O12 C24 Eu1 39.0(2) . .
C23 C24 Eu1 106.4(3) . .
O16 C25 O15 124.0(5) . .
O16 C25 C26 120.2(5) . .
O15 C25 C26 115.8(5) . .
C27 C26 C31 119.9(5) . .
C27 C26 C25 119.8(5) . .
C31 C26 C25 120.2(5) . .
C26 C27 C28 120.9(6) . .
C26 C27 H27A 119.6 . .
C28 C27 H27A 119.6 . .
C29 C28 C27 119.9(6) . .
C29 C28 H28A 120.0 . .
C27 C28 H28A 120.0 . .
C30 C29 C28 119.9(6) . .
C30 C29 H29A 120.1 . .
C28 C29 H29A 120.1 . .
C29 C30 C31 121.5(6) . .
C29 C30 H30A 119.3 . .
C31 C30 H30A 119.3 . .
C30 C31 C26 117.7(5) . .
C30 C31 C32 120.1(5) . .
C26 C31 C32 122.3(5) . .
O13 C32 O14 124.2(6) . .
O13 C32 C31 118.7(5) . .
O14 C32 C31 116.9(5) . .
O13 C32 Eu1 122.9(4) . .
O14 C32 Eu1 39.4(2) . .
C31 C32 Eu1 105.7(3) . .

loop_
_geom_bond_atom_site_label_1
_geom_bond_atom_site_label_2
_geom_bond_distance
_geom_bond_site_symmetry_2
Eu1 O6 2.331(4) .
Eu1 O2 2.334(4) .
Eu1 O12 2.337(4) .
Eu1 O14 2.338(4) .
Eu1 O15 2.429(4) .
Eu1 O10 2.439(4) .
Eu1 O8 2.440(4) .
Eu1 O4 2.455(4) .
Eu1 C32 3.176(5) .
Eu1 C24 3.179(5) .
Eu1 Ag1 3.7295(6) .
Eu1 Ag2 3.7522(7) .
Ag1 O5 2.304(4) .
Ag1 O13 2.335(4) 2_656
Ag1 O3 2.456(4) .
Ag1 O3 2.544(4) 2_556
Ag2 O1 2.299(4) .
Ag2 O11 2.317(4) 2_665
Ag2 O7 2.472(4) .
Ag2 O7 2.567(4) 2_565
Ag3 O16 2.343(4) 1_455
Ag3 O11 2.398(4) 1_455
Ag3 O7 2.429(4) 2_565
Ag3 O1 2.563(4) .
Ag3 Ag5 3.3177(10) .
Ag4 O9 2.384(4) 1_455
Ag4 O13 2.397(4) 1_455
Ag4 O3 2.482(4) 2_556
Ag4 O5 2.486(4) .
Ag4 Ag5 3.3235(9) .
Ag5 O15 2.397(4) 1_455
Ag5 O8 2.403(4) .
Ag5 O4 2.420(4) .
Ag5 O10 2.430(4) 1_455
O1 C1 1.249(7) .
O2 C1 1.262(7) .
O3 C8 1.251(6) .
O3 Ag4 2.482(4) 2_556
O3 Ag1 2.544(4) 2_556
O4 C8 1.282(6) .
O5 C9 1.250(7) .
O6 C9 1.262(7) .
O7 C16 1.254(6) .
O7 Ag3 2.429(4) 2_565
O7 Ag2 2.567(4) 2_565
O8 C16 1.284(6) .
O9 C17 1.234(7) .
O9 Ag4 2.384(4) 1_655
O10 C17 1.289(7) .
O10 Ag5 2.430(4) 1_655
O11 C24 1.254(7) .
O11 Ag2 2.317(4) 2_665
O11 Ag3 2.398(4) 1_655
O12 C24 1.262(6) .
O13 C32 1.249(6) .
O13 Ag1 2.335(4) 2_656
O13 Ag4 2.397(4) 1_655
O14 C32 1.269(7) .
O15 C25 1.298(7) .
O15 Ag5 2.397(4) 1_655
O16 C25 1.224(6) .
O16 Ag3 2.343(4) 1_655
C1 C2 1.505(8) .
C2 C3 1.382(8) .
C2 C7 1.403(8) .
C3 C4 1.382(9) .
C3 H3A 0.9300 .
C4 C5 1.373(9) .
C4 H4A 0.9300 .
C5 C6 1.377(8) .
C5 H5A 0.9300 .
C6 C7 1.388(8) .
C6 H6A 0.9300 .
C7 C8 1.493(8) .
C9 C10 1.503(8) .
C10 C11 1.393(8) .
C10 C15 1.401(8) .
C11 C12 1.381(9) .
C11 H11A 0.9300 .
C12 C13 1.380(9) .
C12 H12A 0.9300 .
C13 C14 1.364(9) .
C13 H13A 0.9300 .
C14 C15 1.398(8) .
C14 H14A 0.9300 .
C15 C16 1.497(8) .
C17 C18 1.509(8) .
C18 C19 1.383(8) .
C18 C23 1.404(8) .
C19 C20 1.383(9) .
C19 H19A 0.9300 .
C20 C21 1.390(9) .
C20 H20A 0.9300 .
C21 C22 1.366(9) .
C21 H21A 0.9300 .
C22 C23 1.407(8) .
C22 H22A 0.9300 .
C23 C24 1.506(8) .
C25 C26 1.510(8) .
C26 C27 1.375(8) .
C26 C31 1.416(8) .
C27 C28 1.383(8) .
C27 H27A 0.9300 .
C28 C29 1.380(9) .
C28 H28A 0.9300 .
C29 C30 1.373(9) .
C29 H29A 0.9300 .
C30 C31 1.400(7) .
C30 H30A 0.9300 .
C31 C32 1.494(8) .
